data_2211376
loop_
_publ_author_name
'Klausmeyer, Kevin K.'
'Adrian, Rafael A.'
'Yaklin, Marsha M.'

_publ_section_title
;
 Tetraethylammonium
 acetonitriletricarbonyl(glycinato-\k^2^<i>N</i>,<i>O</i>)molybdenum(0)
;
_journal_issue 12
_journal_name_full 'Acta Crystallographica Section E'
_journal_page_first m3368
_journal_page_last m3369
_journal_paper_doi 10.1107/S1600536806047684
_journal_volume 62
_journal_year 2006
_chemical_formula_moiety 'C8 H20 N, C7 H7 Mo N2 O5 '
_chemical_formula_sum 'C15 H27 Mo N3 O5'
_chemical_formula_weight 425.34
_chemical_name_systematic
;
 ?
;
_space_group_IT_number 15
_symmetry_cell_setting monoclinic
_symmetry_space_group_name_Hall '-C 2yc'
_symmetry_space_group_name_H-M 'C 1 2/c 1'
_atom_sites_solution_hydrogens geom
_atom_sites_solution_primary direct
_atom_sites_solution_secondary difmap
_audit_creation_method SHELXL-97
_cell_angle_alpha 90.00
_cell_angle_beta 97.1770(10)
_cell_angle_gamma 90.00
_cell_formula_units_Z 8
_cell_length_a 12.0407(8)
_cell_length_b 12.8897(8)
_cell_length_c 23.4746(14)
_cell_measurement_reflns_used 7575
_cell_measurement_temperature 110(2)
_cell_measurement_theta_max 28.2
_cell_measurement_theta_min 2.4
_cell_volume 3614.7(4)
_computing_cell_refinement APEX2
_computing_data_collection 'APEX2 (Bruker, 2003)'
_computing_data_reduction 'SAINTPLUS (Bruker, 2003)'
_computing_molecular_graphics 'SHELXTL (Bruker, 2000)'
_computing_publication_material SHELXTL
_computing_structure_refinement 'SHELXL-97 (Sheldrick, 1997)'
_computing_structure_solution 'SHELXS-97 (Sheldrick, 1997)'
_diffrn_ambient_temperature 110(2)
_diffrn_measured_fraction_theta_full 0.993
_diffrn_measured_fraction_theta_max 0.993
_diffrn_measurement_device_type 'Bruker X8 Apex'
_diffrn_measurement_method '\f and \w scans'
_diffrn_radiation_monochromator graphite
_diffrn_radiation_source 'fine-focus sealed tube'
_diffrn_radiation_type MoK\a
_diffrn_radiation_wavelength 0.71073
_diffrn_reflns_av_R_equivalents 0.036
_diffrn_reflns_av_sigmaI/netI 0.026
_diffrn_reflns_limit_h_max 16
_diffrn_reflns_limit_h_min -16
_diffrn_reflns_limit_k_max 17
_diffrn_reflns_limit_k_min -17
_diffrn_reflns_limit_l_max 31
_diffrn_reflns_limit_l_min -31
_diffrn_reflns_number 24788
_diffrn_reflns_theta_full 28.5
_diffrn_reflns_theta_max 28.5
_diffrn_reflns_theta_min 2.3
_diffrn_standards_decay_% 0
_diffrn_standards_interval_count 0
_diffrn_standards_number 0
_exptl_absorpt_coefficient_mu 0.755
_exptl_absorpt_correction_T_max 0.928
_exptl_absorpt_correction_T_min 0.877
_exptl_absorpt_correction_type multi-scan
_exptl_absorpt_process_details '(SADABS; Bruker, 2002)'
_exptl_crystal_colour yellow
_exptl_crystal_density_diffrn 1.563
_exptl_crystal_density_method 'not measured'
_exptl_crystal_description plate
_exptl_crystal_F_000 1760
_exptl_crystal_size_max 0.18
_exptl_crystal_size_mid 0.14
_exptl_crystal_size_min 0.10
_refine_diff_density_max 0.40
_refine_diff_density_min -0.38
_refine_ls_extinction_method none
_refine_ls_goodness_of_fit_ref 1.04
_refine_ls_hydrogen_treatment constr
_refine_ls_matrix_type full
_refine_ls_number_parameters 217
_refine_ls_number_reflns 4538
_refine_ls_number_restraints 0
_refine_ls_restrained_S_all 1.04
_refine_ls_R_factor_all 0.029
_refine_ls_R_factor_gt 0.023
_refine_ls_shift/su_max 0.004
_refine_ls_shift/su_mean 0.000
_refine_ls_structure_factor_coef Fsqd
_refine_ls_weighting_details 'calc w=1/[\s^2^(Fo^2^)+(0.0281P)^2^+3.1028P] where P=(Fo^2^+2Fc^2^)/3'
_refine_ls_weighting_scheme calc
_refine_ls_wR_factor_gt 0.055
_refine_ls_wR_factor_ref 0.057
_reflns_number_gt 3956
_reflns_number_total 4538
_reflns_threshold_expression I>2\s(I)
_cod_data_source_file ez2049.cif
_cod_data_source_block I
_cod_depositor_comments
;
The following automatic conversions were performed:
'_symmetry_cell_setting' value 'Monoclinic' changed to 'monoclinic'
according to '/home/saulius/struct/CIF-dictionaries/cif_core.dic'
dictionary named 'cif_core.dic' version 2.4.1 from
2010-06-29.

'_geom_bond_publ_flag' value 'Y' changed to 'y' according to
'/home/saulius/struct/CIF-dictionaries/cif_core.dic' dictionary named
'cif_core.dic' version 2.4.1 from 2010-06-29 (3
times).

'_geom_angle_publ_flag' value 'Y' changed to 'y' according to
'/home/saulius/struct/CIF-dictionaries/cif_core.dic' dictionary named
'cif_core.dic' version 2.4.1 from 2010-06-29 (3
times).

'_geom_hbond_publ_flag' value 'Y' changed to 'y' according to
'/home/saulius/struct/CIF-dictionaries/cif_core.dic' dictionary named
'cif_core.dic' version 2.4.1 from 2010-06-29.

Automatic conversion script
Id: cif_fix_enum 1527 2010-12-29 10:47:43Z saulius 

The following automatic conversions were performed:

'_symmetry_cell_setting' value 'Monoclinic' changed to 'monoclinic'
according to /home/saulius/struct/CIF-dictionaries/cif_core.dic
dictionary named 'cif_core.dic' version 2.4.1 from
2010-06-29.

'_geom_bond_publ_flag' value 'Y' changed to 'y'
according to /home/saulius/struct/CIF-dictionaries/cif_core.dic
dictionary named 'cif_core.dic' version 2.4.1 from 2010-06-29 (3
times).

'_geom_angle_publ_flag' value 'Y' changed to 'y' according
to /home/saulius/struct/CIF-dictionaries/cif_core.dic dictionary
named 'cif_core.dic' version 2.4.1 from 2010-06-29 (3
times).

'_geom_hbond_publ_flag' value 'Y' changed to 'y' according
to /home/saulius/struct/CIF-dictionaries/cif_core.dic dictionary
named 'cif_core.dic' version 2.4.1 from 2010-06-29.

Automatic conversion script
Id: cif_fix_values 1715 2011-07-08 13:25:40Z adriana 
;
_cod_original_sg_symbol_Hall '-C 2yc '
_cod_original_sg_symbol_H-M C2/c
_cod_database_code 2211376
_cod_database_fobs_code 2211376

loop_
_symmetry_equiv_pos_as_xyz
'x, y, z'
'-x, y, -z+1/2'
'x+1/2, y+1/2, z'
'-x+1/2, y+1/2, -z+1/2'
'-x, -y, -z'
'x, -y, z-1/2'
'-x+1/2, -y+1/2, -z'
'x+1/2, -y+1/2, z-1/2'

loop_
_atom_site_type_symbol
_atom_site_label
_atom_site_fract_x
_atom_site_fract_y
_atom_site_fract_z
_atom_site_U_iso_or_equiv
_atom_site_adp_type
_atom_site_calc_flag
_atom_site_refinement_flags
_atom_site_occupancy
Mo Mo1 0.757171(10) 1.110459(10) 0.580094(5) 0.01194(5) Uani d . 1
O O1 0.72614(9) 0.94861(9) 0.54995(5) 0.0153(2) Uani d . 1
O O2 0.61288(10) 0.84434(9) 0.49299(5) 0.0191(2) Uani d . 1
O O3 0.93071(10) 1.05991(10) 0.68641(5) 0.0247(3) Uani d . 1
O O4 0.57005(11) 1.13770(10) 0.65824(5) 0.0250(3) Uani d . 1
O O5 0.78205(11) 1.33504(10) 0.62824(5) 0.0242(3) Uani d . 1
N N1 0.62992(11) 1.12327(10) 0.49838(6) 0.0142(3) Uani d . 1
H H1A 0.5612 1.1424 0.5083 0.017 Uiso calc R 1
H H1B 0.6529 1.1737 0.4747 0.017 Uiso calc R 1
N N2 0.87662(11) 1.11385(10) 0.51291(6) 0.0151(3) Uani d . 1
N N3 0.72649(11) 0.72615(10) 0.67705(5) 0.0135(3) Uani d . 1
C C1 0.65411(13) 0.93069(12) 0.50632(7) 0.0142(3) Uani d . 1
C C2 0.61941(13) 1.02290(12) 0.46738(6) 0.0156(3) Uani d . 1
H H2A 0.6667 1.0246 0.4358 0.019 Uiso calc R 1
H H2B 0.5408 1.0135 0.4501 0.019 Uiso calc R 1
C C3 0.86567(14) 1.07823(13) 0.64624(7) 0.0161(3) Uani d . 1
C C4 0.64064(14) 1.12040(12) 0.62949(7) 0.0161(3) Uani d . 1
C C5 0.77636(13) 1.25166(13) 0.60716(7) 0.0164(3) Uani d . 1
C C6 0.93163(13) 1.12365(12) 0.47699(7) 0.0149(3) Uani d . 1
C C7 1.00322(14) 1.13859(13) 0.43192(7) 0.0187(3) Uani d . 1
H H7A 0.9568 1.1432 0.3946 0.028 Uiso calc R 1
H H7B 1.0547 1.0798 0.4317 0.028 Uiso calc R 1
H H7C 1.0462 1.2028 0.4391 0.028 Uiso calc R 1
C C8 0.61405(13) 0.77087(13) 0.68780(7) 0.0177(3) Uani d . 1
H H8A 0.5575 0.7148 0.6828 0.021 Uiso calc R 1
H H8B 0.6198 0.7941 0.7283 0.021 Uiso calc R 1
C C9 0.57237(16) 0.86078(15) 0.64949(9) 0.0271(4) Uani d . 1
H H9A 0.4998 0.8841 0.6594 0.041 Uiso calc R 1
H H9B 0.5641 0.8384 0.6093 0.041 Uiso calc R 1
H H9C 0.6263 0.9180 0.6550 0.041 Uiso calc R 1
C C10 0.72682(14) 0.69573(13) 0.61450(7) 0.0177(3) Uani d . 1
H H10A 0.7137 0.7587 0.5905 0.021 Uiso calc R 1
H H10B 0.8020 0.6688 0.6094 0.021 Uiso calc R 1
C C11 0.64011(15) 0.61475(15) 0.59289(8) 0.0242(4) Uani d . 1
H H11A 0.6451 0.6002 0.5523 0.036 Uiso calc R 1
H H11B 0.5651 0.6409 0.5971 0.036 Uiso calc R 1
H H11C 0.6541 0.5509 0.6153 0.036 Uiso calc R 1
C C12 0.81975(13) 0.80628(13) 0.68920(7) 0.0176(3) Uani d . 1
H H12A 0.8897 0.7760 0.6784 0.021 Uiso calc R 1
H H12B 0.8008 0.8671 0.6641 0.021 Uiso calc R 1
C C13 0.84208(15) 0.84370(14) 0.75062(7) 0.0228(4) Uani d . 1
H H13A 0.9037 0.8938 0.7541 0.034 Uiso calc R 1
H H13B 0.8623 0.7845 0.7760 0.034 Uiso calc R 1
H H13C 0.7746 0.8770 0.7615 0.034 Uiso calc R 1
C C14 0.74489(14) 0.63300(12) 0.71691(7) 0.0163(3) Uani d . 1
H H14A 0.7502 0.6578 0.7571 0.020 Uiso calc R 1
H H14B 0.6785 0.5872 0.7101 0.020 Uiso calc R 1
C C15 0.84839(14) 0.56937(14) 0.71016(8) 0.0219(4) Uani d . 1
H H15A 0.8541 0.5116 0.7375 0.033 Uiso calc R 1
H H15B 0.9150 0.6134 0.7176 0.033 Uiso calc R 1
H H15C 0.8429 0.5420 0.6710 0.033 Uiso calc R 1

loop_
_atom_site_aniso_label
_atom_site_aniso_U_11
_atom_site_aniso_U_22
_atom_site_aniso_U_33
_atom_site_aniso_U_12
_atom_site_aniso_U_13
_atom_site_aniso_U_23
Mo1 0.01195(7) 0.01341(7) 0.01059(7) -0.00176(5) 0.00186(5) -0.00013(5)
O1 0.0158(5) 0.0146(6) 0.0149(5) -0.0004(4) 0.0001(4) 0.0002(4)
O2 0.0178(6) 0.0153(6) 0.0239(6) -0.0012(5) 0.0012(5) -0.0034(5)
O3 0.0231(6) 0.0317(7) 0.0181(6) -0.0056(5) -0.0030(5) 0.0060(5)
O4 0.0235(6) 0.0319(7) 0.0214(6) -0.0021(5) 0.0097(5) -0.0020(5)
O5 0.0333(7) 0.0191(6) 0.0217(6) -0.0070(5) 0.0091(5) -0.0049(5)
N1 0.0147(6) 0.0140(7) 0.0140(6) 0.0003(5) 0.0020(5) 0.0005(5)
N2 0.0139(6) 0.0165(7) 0.0148(6) -0.0009(5) 0.0008(5) -0.0011(5)
N3 0.0128(6) 0.0148(6) 0.0134(6) -0.0006(5) 0.0029(5) 0.0015(5)
C1 0.0126(7) 0.0157(8) 0.0153(7) 0.0010(6) 0.0054(6) -0.0016(6)
C2 0.0178(7) 0.0159(8) 0.0128(7) 0.0003(6) 0.0013(6) -0.0010(6)
C3 0.0168(7) 0.0159(8) 0.0164(8) -0.0045(6) 0.0054(6) -0.0005(6)
C4 0.0178(7) 0.0157(8) 0.0143(7) -0.0037(6) 0.0005(6) 0.0004(6)
C5 0.0158(7) 0.0205(8) 0.0134(7) -0.0020(6) 0.0045(6) 0.0033(6)
C6 0.0142(7) 0.0128(7) 0.0168(7) -0.0002(6) -0.0014(6) -0.0014(6)
C7 0.0193(8) 0.0186(8) 0.0193(8) -0.0011(6) 0.0067(6) -0.0011(6)
C8 0.0141(7) 0.0194(8) 0.0205(8) 0.0005(6) 0.0053(6) -0.0005(7)
C9 0.0231(9) 0.0258(9) 0.0337(10) 0.0083(7) 0.0086(8) 0.0069(8)
C10 0.0182(8) 0.0220(8) 0.0131(7) 0.0001(6) 0.0028(6) -0.0011(6)
C11 0.0209(8) 0.0305(10) 0.0206(9) -0.0031(7) -0.0001(7) -0.0062(7)
C12 0.0162(7) 0.0169(8) 0.0201(8) -0.0049(6) 0.0042(6) 0.0012(6)
C13 0.0258(9) 0.0210(9) 0.0218(9) -0.0057(7) 0.0032(7) -0.0030(7)
C14 0.0170(7) 0.0153(8) 0.0165(8) -0.0016(6) 0.0022(6) 0.0032(6)
C15 0.0203(8) 0.0217(9) 0.0233(9) 0.0044(7) 0.0007(7) 0.0028(7)

loop_
_atom_type_symbol
_atom_type_description
_atom_type_scat_dispersion_real
_atom_type_scat_dispersion_imag
_atom_type_scat_source
C C 0.0033 0.0016 'International Tables Vol C Tables 4.2.6.8 and 6.1.1.4'
H H 0.0000 0.0000 'International Tables Vol C Tables 4.2.6.8 and 6.1.1.4'
N N 0.0061 0.0033 'International Tables Vol C Tables 4.2.6.8 and 6.1.1.4'
O O 0.0106 0.0060 'International Tables Vol C Tables 4.2.6.8 and 6.1.1.4'
Mo Mo -1.6832 0.6857 'International Tables Vol C Tables 4.2.6.8 and 6.1.1.4'

loop_
_geom_angle_atom_site_label_1
_geom_angle_atom_site_label_2
_geom_angle_atom_site_label_3
_geom_angle
_geom_angle_publ_flag
C5 Mo1 C4 78.83(7) ?
C5 Mo1 C3 84.14(7) ?
C4 Mo1 C3 90.04(7) ?
C5 Mo1 O1 177.08(5) ?
C4 Mo1 O1 98.49(6) ?
C3 Mo1 O1 97.08(6) ?
C5 Mo1 N2 98.66(6) ?
C4 Mo1 N2 171.36(6) ?
C3 Mo1 N2 97.96(6) ?
O1 Mo1 N2 83.82(4) y
C5 Mo1 N1 104.22(6) ?
C4 Mo1 N1 92.15(6) ?
C3 Mo1 N1 171.62(6) ?
O1 Mo1 N1 74.59(4) y
N2 Mo1 N1 80.39(5) y
C1 O1 Mo1 119.72(10) ?
C2 N1 Mo1 110.66(9) ?
C2 N1 H1A 109.5 ?
Mo1 N1 H1A 109.5 ?
C2 N1 H1B 109.5 ?
Mo1 N1 H1B 109.5 ?
H1A N1 H1B 108.1 ?
C6 N2 Mo1 173.57(13) ?
C10 N3 C8 111.58(12) ?
C10 N3 C14 111.88(12) ?
C8 N3 C14 105.15(12) ?
C10 N3 C12 105.33(12) ?
C8 N3 C12 111.21(12) ?
C14 N3 C12 111.84(12) ?
O2 C1 O1 125.00(15) ?
O2 C1 C2 118.43(14) ?
O1 C1 C2 116.56(14) ?
N1 C2 C1 112.69(12) ?
N1 C2 H2A 109.1 ?
C1 C2 H2A 109.1 ?
N1 C2 H2B 109.1 ?
C1 C2 H2B 109.1 ?
H2A C2 H2B 107.8 ?
O3 C3 Mo1 179.19(16) ?
O4 C4 Mo1 172.76(14) ?
O5 C5 Mo1 173.14(13) ?
N2 C6 C7 178.48(18) ?
C6 C7 H7A 109.5 ?
C6 C7 H7B 109.5 ?
H7A C7 H7B 109.5 ?
C6 C7 H7C 109.5 ?
H7A C7 H7C 109.5 ?
H7B C7 H7C 109.5 ?
C9 C8 N3 115.31(13) ?
C9 C8 H8A 108.4 ?
N3 C8 H8A 108.4 ?
C9 C8 H8B 108.4 ?
N3 C8 H8B 108.4 ?
H8A C8 H8B 107.5 ?
C8 C9 H9A 109.5 ?
C8 C9 H9B 109.5 ?
H9A C9 H9B 109.5 ?
C8 C9 H9C 109.5 ?
H9A C9 H9C 109.5 ?
H9B C9 H9C 109.5 ?
C11 C10 N3 114.54(13) ?
C11 C10 H10A 108.6 ?
N3 C10 H10A 108.6 ?
C11 C10 H10B 108.6 ?
N3 C10 H10B 108.6 ?
H10A C10 H10B 107.6 ?
C10 C11 H11A 109.5 ?
C10 C11 H11B 109.5 ?
H11A C11 H11B 109.5 ?
C10 C11 H11C 109.5 ?
H11A C11 H11C 109.5 ?
H11B C11 H11C 109.5 ?
C13 C12 N3 115.66(13) ?
C13 C12 H12A 108.4 ?
N3 C12 H12A 108.4 ?
C13 C12 H12B 108.4 ?
N3 C12 H12B 108.4 ?
H12A C12 H12B 107.4 ?
C12 C13 H13A 109.5 ?
C12 C13 H13B 109.5 ?
H13A C13 H13B 109.5 ?
C12 C13 H13C 109.5 ?
H13A C13 H13C 109.5 ?
H13B C13 H13C 109.5 ?
C15 C14 N3 114.90(13) ?
C15 C14 H14A 108.5 ?
N3 C14 H14A 108.5 ?
C15 C14 H14B 108.5 ?
N3 C14 H14B 108.5 ?
H14A C14 H14B 107.5 ?
C14 C15 H15A 109.5 ?
C14 C15 H15B 109.5 ?
H15A C15 H15B 109.5 ?
C14 C15 H15C 109.5 ?
H15A C15 H15C 109.5 ?
H15B C15 H15C 109.5 ?

loop_
_geom_bond_atom_site_label_1
_geom_bond_atom_site_label_2
_geom_bond_distance
_geom_bond_publ_flag
Mo1 C5 1.9320(17) ?
Mo1 C4 1.9329(17) ?
Mo1 C3 1.9452(17) ?
Mo1 O1 2.2195(11) y
Mo1 N2 2.2637(14) y
Mo1 N1 2.3066(13) y
O1 C1 1.2778(19) ?
O2 C1 1.243(2) ?
O3 C3 1.172(2) ?
O4 C4 1.171(2) ?
O5 C5 1.182(2) ?
N1 C2 1.482(2) ?
N1 H1A 0.9200 ?
N1 H1B 0.9200 ?
N2 C6 1.142(2) ?
N3 C10 1.520(2) ?
N3 C8 1.521(2) ?
N3 C14 1.521(2) ?
N3 C12 1.526(2) ?
C1 C2 1.526(2) ?
C2 H2A 0.9900 ?
C2 H2B 0.9900 ?
C6 C7 1.459(2) ?
C7 H7A 0.9800 ?
C7 H7B 0.9800 ?
C7 H7C 0.9800 ?
C8 C9 1.514(2) ?
C8 H8A 0.9900 ?
C8 H8B 0.9900 ?
C9 H9A 0.9800 ?
C9 H9B 0.9800 ?
C9 H9C 0.9800 ?
C10 C11 1.518(2) ?
C10 H10A 0.9900 ?
C10 H10B 0.9900 ?
C11 H11A 0.9800 ?
C11 H11B 0.9800 ?
C11 H11C 0.9800 ?
C12 C13 1.512(2) ?
C12 H12A 0.9900 ?
C12 H12B 0.9900 ?
C13 H13A 0.9800 ?
C13 H13B 0.9800 ?
C13 H13C 0.9800 ?
C14 C15 1.517(2) ?
C14 H14A 0.9900 ?
C14 H14B 0.9900 ?
C15 H15A 0.9800 ?
C15 H15B 0.9800 ?
C15 H15C 0.9800 ?

loop_
_geom_hbond_atom_site_label_D
_geom_hbond_atom_site_label_H
_geom_hbond_atom_site_label_A
_geom_hbond_site_symmetry_A
_geom_hbond_distance_DH
_geom_hbond_distance_HA
_geom_hbond_distance_DA
_geom_hbond_angle_DHA
_geom_hbond_publ_flag
N1 H1A O2 5_676 0.92 2.10 2.9849(17) 161.0 y
